data_4311291
loop_
_publ_author_name
'Rolf W. Saalfrank'
'Christian Deutscher'
'Stefan Sperner'
'Takayuki Nakajima'
'Ayuk M. Ako'
'Eveline Uller'
'Frank Hampel'
'Frank W. Heinemann'

_publ_contact_author 'Dr. Frank Hampel'
_publ_contact_author_email hampel@organik.uni-erlangen.de
_publ_section_title
;
 Six-Membered Metalla-coronands. Synthesis and Crystal Packing: Columns,
 Compartments, and 3D-Networks,
;
_journal_name_full 'Inorganic Chemistry'
_journal_page_first 4372
_journal_page_last 4382
_journal_paper_doi 10.1021/ic049799w
_journal_volume 43
_journal_year 2004
_chemical_compound_source 'see text'
_chemical_formula_moiety 'C90 H102 Cl6 Fe6 N6 O12, 6(O)'
_chemical_formula_sum 'C90 H102 Cl6 Fe6 N6 O18'
_chemical_formula_weight 2103.58
_chemical_name_systematic ' ?'
_space_group_IT_number 148
_symmetry_cell_setting trigonal
_symmetry_Int_Tables_number 148
_symmetry_space_group_name_Hall '-R 3'
_symmetry_space_group_name_H-M 'R -3 :H'
_atom_sites_solution_hydrogens ' ?'
_atom_sites_solution_primary ' ?'
_atom_sites_solution_secondary ' ?'
_cell_angle_alpha 90
_cell_angle_beta 90
_cell_angle_gamma 120
_cell_formula_units_Z 3
_cell_length_a 30.060(3)
_cell_length_b 30.060(3)
_cell_length_c 12.127(2)
_cell_measurement_temperature 173
_cell_volume 9490(2)
_computing_publication_material 'PLATON (Spek, 1990)'
_diffrn_ambient_temperature 173
_diffrn_radiation_probe x-ray
_diffrn_radiation_type MoK\a
_diffrn_radiation_wavelength 0.71073
_diffrn_reflns_reduction_process ' ?'
_exptl_absorpt_coefficient_mu 0.847
_exptl_absorpt_correction_type ' ?'
_exptl_crystal_colour ' ?'
_exptl_crystal_density_diffrn 1.104
_exptl_crystal_density_method 'Not Measured'
_exptl_crystal_description ' ?'
_exptl_crystal_F_000 3258
_exptl_crystal_size_max 0.400
_exptl_crystal_size_mid 0.300
_exptl_crystal_size_min 0.300
_refine_ls_abs_structure_Flack none
_refine_ls_extinction_method ' ?'
_refine_ls_hydrogen_treatment ' ?'
_refine_ls_number_restraints 0
_refine_ls_weighting_scheme ?
_cod_data_source_file ic049799wsi20040216_012135_25.cif
_cod_data_source_block aka03
_cod_depositor_comments
;
The following automatic conversions were performed:
'_symmetry_cell_setting' value 'Trigonal' changed to 'trigonal' according
to '/home/saulius/struct/CIF-dictionaries/cif_core.dic' dictionary named
'cif_core.dic' version 2.4.1 from 2010-06-29.

Automatic conversion script
Id: cif_fix_enum 1527 2010-12-29 10:47:43Z saulius 
;
_cod_original_sg_symbol_H-M 'R -3'
_cod_database_code 4311291

loop_
_symmetry_equiv_pos_as_xyz
x,y,z
-y,x-y,z
-x+y,-x,z
-x,-y,-z
y,-x+y,-z
x-y,x,-z
1/3+x,2/3+y,2/3+z
1/3-y,2/3+x-y,2/3+z
1/3-x+y,2/3-x,2/3+z
1/3-x,2/3-y,2/3-z
1/3+y,2/3-x+y,2/3-z
1/3+x-y,2/3+x,2/3-z
2/3+x,1/3+y,1/3+z
2/3-y,1/3+x-y,1/3+z
2/3-x+y,1/3-x,1/3+z
2/3-x,1/3-y,1/3-z
2/3+y,1/3-x+y,1/3-z
2/3+x-y,1/3+x,1/3-z

loop_
_atom_site_aniso_label
_atom_site_aniso_U_11
_atom_site_aniso_U_22
_atom_site_aniso_U_33
_atom_site_aniso_U_23
_atom_site_aniso_U_13
_atom_site_aniso_U_12
Fe1 0.0271 0.0273 0.0543 0.0002 0.0018 0.0130
Cl1 0.0356 0.0327 0.0764 0.0078 0.0106 0.0132
O11 0.0292 0.0319 0.0633 -0.0109 -0.0064 0.0150
O13 0.0297 0.0339 0.0528 0.0024 0.0000 0.0155
N1 0.0282 0.0362 0.0688 -0.0094 -0.0036 0.0143
C11 0.0321 0.0445 0.0570 -0.0136 -0.0043 0.0188
C12 0.0312 0.0430 0.0763 -0.0150 -0.0125 0.0193
C13 0.0318 0.0443 0.0450 0.0055 -0.0031 0.0168
C14 0.0331 0.0454 0.0575 -0.0030 -0.0063 0.0164
C15 0.0287 0.0459 0.0545 -0.0015 -0.0044 0.0148
C16 0.0308 0.0703 0.0628 -0.0014 -0.0059 0.0238
C17 0.0329 0.0852 0.1080 0.0137 0.0015 0.0214
C18 0.0609 0.1323 0.0902 0.0381 0.0106 0.0495
C19 0.0388 0.1262 0.1375 -0.0531 -0.0239 0.0295
C20 0.0453 0.0684 0.0966 -0.0170 -0.0142 0.0254
C21 0.0402 0.0717 0.1103 -0.0323 -0.0120 0.0135
C22 0.0556 0.0527 0.2187 -0.0113 -0.0068 0.0158
C23 0.0318 0.0442 0.2312 -0.0072 -0.0099 0.0065
C24 0.0397 0.0518 0.1087 -0.0110 -0.0021 0.0149
C25 0.0316 0.0616 0.1028 -0.0213 -0.0119 0.0243
O100 0.1403 0.0942 0.0722 -0.0109 0.0140 0.0577

loop_
_atom_site_label
_atom_site_type_symbol
_atom_site_thermal_displace_type
_atom_site_fract_x
_atom_site_fract_y
_atom_site_fract_z
_atom_site_occupancy
_atom_site_U_iso_or_equiv
_atom_site_calc_flag
_atom_site_refinement_flags
Fe1 Fe Uani 0.11672 0.08866 -0.00614 1.000 0.0365 . .
Cl1 Cl Uani 0.18068 0.15574 -0.10824 1.000 0.0500 . .
O11 O Uani 0.09079 0.12784 0.08225 1.000 0.0416 . .
O13 O Uani 0.08102 0.02465 0.08779 1.000 0.0390 . .
N1 N Uani 0.16809 0.11313 0.14564 1.000 0.0452 . .
C11 C Uani 0.11627 0.15435 0.18092 1.000 0.0447 . .
C12 C Uani 0.17048 0.16127 0.17761 1.000 0.0498 . .
C13 C Uani 0.08589 0.03440 0.19960 1.000 0.0414 . .
C14 C Uani 0.14248 0.07285 0.23192 1.000 0.0468 . .
C15 C Uani 0.22069 0.12089 0.11654 1.000 0.0447 . .
C16 C Uani 0.26006 0.14412 0.20907 1.000 0.0553 . .
C17 C Uani 0.26408 0.11251 0.28488 1.000 0.0790 . .
C18 C Uani 0.30177 0.13329 0.37376 1.000 0.0940 . .
C19 C Uani 0.33367 0.18227 0.38224 1.000 0.1061 . .
C20 C Uani 0.33315 0.21709 0.29767 1.000 0.0715 . .
C21 C Uani 0.36992 0.27161 0.29905 1.000 0.0805 . .
C22 C Uani 0.36747 0.30285 0.22719 1.000 0.1140 . .
C23 C Uani 0.33474 0.28479 0.15212 1.000 0.1080 . .
C24 C Uani 0.29794 0.23257 0.12974 1.000 0.0703 . .
C25 C Uani 0.29566 0.19864 0.21312 1.000 0.0649 . .
O100 O Uani 0.08692 0.28692 0.26166 1.000 0.1026 . .
H11A H Uiso 0.11823 0.18821 0.18433 1.000 0.0536 . .
H11B H Uiso 0.09739 0.13412 0.24655 1.000 0.0536 . .
H12A H Uiso 0.18666 0.17205 0.25119 1.000 0.0598 . .
H12B H Uiso 0.19187 0.18856 0.12406 1.000 0.0598 . .
H13A H Uiso 0.06386 0.04876 0.22132 1.000 0.0497 . .
H13B H Uiso 0.07393 0.00177 0.24018 1.000 0.0497 . .
H14A H Uiso 0.16144 0.05403 0.24131 1.000 0.0561 . .
H14B H Uiso 0.14320 0.08930 0.30314 1.000 0.0561 . .
H15A H Uiso 0.21685 0.08726 0.09592 1.000 0.0537 . .
H15B H Uiso 0.23394 0.14360 0.05121 1.000 0.0537 . .
H17A H Uiso 0.24192 0.07640 0.27948 1.000 0.0947 . .
H18A H Uiso 0.30300 0.11053 0.42645 1.000 0.1128 . .
H19A H Uiso 0.35704 0.19545 0.44228 1.000 0.1273 . .
H21A H Uiso 0.39633 0.28498 0.35309 1.000 0.0966 . .
H22A H Uiso 0.39033 0.33884 0.23216 1.000 0.1368 . .
H23A H Uiso 0.33436 0.30928 0.10319 1.000 0.1296 . .
H24A H Uiso 0.27709 0.22166 0.06548 1.000 0.0844 . .

loop_
_atom_type_symbol
_atom_type_description
_atom_type_scat_dispersion_real
_atom_type_scat_dispersion_imag
_atom_type_scat_source
O O 0.0106 0.0060 'International Tables Vol C Tables 4.2.6.8 and 6.1.1.4'
N N 0.0061 0.0033 'International Tables Vol C Tables 4.2.6.8 and 6.1.1.4'
Fe Fe 0.3463 0.8444 'International Tables Vol C Tables 4.2.6.8 and 6.1.1.4'
Cl Cl 0.1484 0.1585 'International Tables Vol C Tables 4.2.6.8 and 6.1.1.4'
H H 0.0000 0.0000 'International Tables Vol C Tables 4.2.6.8 and 6.1.1.4'
C C 0.0033 0.0016 'International Tables Vol C Tables 4.2.6.8 and 6.1.1.4'

loop_
_geom_angle_atom_site_label_1
_geom_angle_atom_site_label_2
_geom_angle_atom_site_label_3
_geom_angle
_geom_angle_site_symmetry_1
_geom_angle_site_symmetry_2
_geom_angle_site_symmetry_3
_geom_angle_publ_flag
Cl1 Fe1 O11 99.79 . . . yes
Cl1 Fe1 O13 160.00 . . . yes
Cl1 Fe1 N1 90.99 . . . yes
Cl1 Fe1 O11 92.35 . . 5_555 yes
Cl1 Fe1 O13 98.44 . . 6_555 yes
O11 Fe1 O13 94.59 . . . yes
O11 Fe1 N1 77.24 . . . yes
O11 Fe1 O11 167.38 . . 5_555 yes
O11 Fe1 O13 74.56 . . 6_555 yes
O13 Fe1 N1 78.66 . . . yes
O11 Fe1 O13 74.52 5_555 . . yes
O13 Fe1 O13 98.74 . . 6_555 yes
O11 Fe1 N1 106.16 5_555 . . yes
O13 Fe1 N1 151.38 6_555 . . yes
O11 Fe1 O13 100.42 5_555 . 6_555 yes
Fe1 O11 C11 121.01 . . . yes
Fe1 O11 Fe1 105.57 . . 6_555 yes
Fe1 O11 C11 133.36 6_555 . . yes
Fe1 O13 C13 113.72 . . . yes
Fe1 O13 Fe1 105.16 . . 5_555 yes
Fe1 O13 C13 128.32 5_555 . . yes
Fe1 N1 C12 102.92 . . . yes
Fe1 N1 C14 108.29 . . . yes
Fe1 N1 C15 110.33 . . . yes
C12 N1 C14 111.54 . . . yes
C12 N1 C15 112.12 . . . yes
C14 N1 C15 111.27 . . . yes
O11 C11 C12 106.85 . . . yes
N1 C12 C11 110.38 . . . yes
O13 C13 C14 111.48 . . . yes
N1 C14 C13 110.83 . . . yes
N1 C15 C16 114.16 . . . yes
C15 C16 C17 119.61 . . . no
C15 C16 C25 120.72 . . . no
C17 C16 C25 119.51 . . . no
C16 C17 C18 121.19 . . . no
C17 C18 C19 121.26 . . . no
C18 C19 C20 119.16 . . . no
C19 C20 C21 121.58 . . . no
C19 C20 C25 121.06 . . . no
C21 C20 C25 117.35 . . . no
C20 C21 C22 121.26 . . . no
C21 C22 C23 119.22 . . . no
C22 C23 C24 128.90 . . . no
C23 C24 C25 112.96 . . . no
C16 C25 C20 117.57 . . . no
C16 C25 C24 122.44 . . . no
C20 C25 C24 119.58 . . . no
O11 C11 H11A 110.37 . . . no
O11 C11 H11B 110.35 . . . no
C12 C11 H11A 110.35 . . . no
C12 C11 H11B 110.34 . . . no
H11A C11 H11B 108.60 . . . no
N1 C12 H12A 109.58 . . . no
N1 C12 H12B 109.60 . . . no
C11 C12 H12A 109.56 . . . no
C11 C12 H12B 109.56 . . . no
H12A C12 H12B 108.12 . . . no
O13 C13 H13A 109.34 . . . no
O13 C13 H13B 109.32 . . . no
C14 C13 H13A 109.29 . . . no
C14 C13 H13B 109.35 . . . no
H13A C13 H13B 108.00 . . . no
N1 C14 H14A 109.51 . . . no
N1 C14 H14B 109.45 . . . no
C13 C14 H14A 109.43 . . . no
C13 C14 H14B 109.50 . . . no
H14A C14 H14B 108.07 . . . no
N1 C15 H15A 108.71 . . . no
N1 C15 H15B 108.70 . . . no
C16 C15 H15A 108.72 . . . no
C16 C15 H15B 108.71 . . . no
H15A C15 H15B 107.64 . . . no
C16 C17 H17A 119.42 . . . no
C18 C17 H17A 119.39 . . . no
C17 C18 H18A 119.35 . . . no
C19 C18 H18A 119.39 . . . no
C18 C19 H19A 120.43 . . . no
C20 C19 H19A 120.42 . . . no
C20 C21 H21A 119.37 . . . no
C22 C21 H21A 119.37 . . . no
C21 C22 H22A 120.40 . . . no
C23 C22 H22A 120.37 . . . no
C22 C23 H23A 115.53 . . . no
C24 C23 H23A 115.57 . . . no
C23 C24 H24A 123.52 . . . no
C25 C24 H24A 123.52 . . . no

loop_
_geom_bond_atom_site_label_1
_geom_bond_atom_site_label_2
_geom_bond_distance
_geom_bond_site_symmetry_1
_geom_bond_site_symmetry_2
_geom_bond_publ_flag
Fe1 Cl1 2.3277 . . yes
Fe1 O11 2.0152 . . yes
Fe1 O13 2.0215 . . yes
Fe1 N1 2.2754 . . yes
Fe1 O11 1.9723 . 5_555 yes
Fe1 O13 1.9769 . 6_555 yes
O11 C11 1.4293 . . yes
O13 C13 1.3794 . . yes
N1 C12 1.4648 . . yes
N1 C14 1.4905 . . yes
N1 C15 1.5199 . . yes
C11 C12 1.5368 . . no
C13 C14 1.5548 . . no
C15 C16 1.5235 . . no
C16 C17 1.3701 . . no
C16 C25 1.4423 . . no
C17 C18 1.4588 . . no
C18 C19 1.2985 . . no
C19 C20 1.4710 . . no
C20 C21 1.4479 . . no
C20 C25 1.4156 . . no
C21 C22 1.3099 . . no
C22 C23 1.2479 . . no
C23 C24 1.4229 . . no
C24 C25 1.4133 . . no
C11 H11A 0.9904 . . no
C11 H11B 0.9900 . . no
C12 H12A 0.9899 . . no
C12 H12B 0.9901 . . no
C13 H13A 0.9899 . . no
C13 H13B 0.9903 . . no
C14 H14A 0.9900 . . no
C14 H14B 0.9901 . . no
C15 H15A 0.9904 . . no
C15 H15B 0.9901 . . no
C17 H17A 0.9503 . . no
C18 H18A 0.9502 . . no
C19 H19A 0.9499 . . no
C21 H21A 0.9498 . . no
C22 H22A 0.9503 . . no
C23 H23A 0.9502 . . no
C24 H24A 0.9499 . . no

loop_
_geom_contact_atom_site_label_1
_geom_contact_atom_site_label_2
_geom_contact_distance
_geom_contact_site_symmetry_1
_geom_contact_site_symmetry_2
_geom_contact_publ_flag
Cl1 O11 3.3278 . . no
Cl1 N1 3.2830 . . no
Cl1 C12 3.4914 . . no
Cl1 C15 3.3518 . . no
Cl1 C13 3.5444 . 6_555 no
Cl1 C14 3.4958 . 6_555 no
Cl1 O11 3.1120 . 5_555 no
Cl1 O100 3.3439 . 5_555 no
Cl1 C11 3.3334 . 5_555 no
Cl1 O13 3.2675 . 6_555 no
Cl1 H11A 2.8516 . 5_555 no
Cl1 H12B 2.9481 . . no
Cl1 H15B 2.6496 . . no
Cl1 H14A 2.8039 . 6_555 no
Cl1 H15A 2.9287 . 6_555 no
O11 Cl1 3.3278 . . no
O11 O13 2.9665 . . no
O11 N1 2.6856 . . no
O11 C12 2.3829 . . no
O11 C13 3.0858 . . no
O11 C14 3.3180 . . no
O11 O13 2.4182 . 6_555 no
O11 O13 3.0345 . 2_555 no
O11 Cl1 3.1120 . 6_555 no
O13 O11 3.0345 . 3_555 no
O13 O11 2.9665 . . no
O13 N1 2.7304 . . no
O13 C14 2.4270 . . no
O13 O13 3.0348 . 5_555 no
O13 Cl1 3.2675 . 5_555 no
O13 O11 2.4182 . 5_555 no
O13 O13 3.0348 . 6_555 no
O100 Cl1 3.3439 . 6_555 no
O11 H13A 2.6880 . . no
O100 H18A 2.8962 . 9_554 no
N1 O11 2.6856 . . no
N1 Cl1 3.2830 . . no
N1 C13 2.5075 . . no
N1 O13 2.7304 . . no
N1 C11 2.4648 . . no
C11 C13 3.2549 . . no
C12 C24 3.3762 . . no
C12 C25 3.3734 . . no
C13 C11 3.2549 . . no
C14 Cl1 3.4958 . 5_555 no
C14 C17 3.2919 . . no
C15 C20 3.5997 . 16_555 no
C16 C20 3.4423 . 16_555 no
C17 C14 3.2919 . . no
C17 C24 3.4789 . 16_555 no
C17 C25 3.5525 . 16_555 no
C18 C24 3.3516 . 16_555 no
C20 C16 3.4423 . 16_555 no
C20 C15 3.5997 . 16_555 no
C24 C17 3.4789 . 16_555 no
C24 C18 3.3516 . 16_555 no
C24 C12 3.3762 . . no
C25 C17 3.5525 . 16_555 no
C25 C12 3.3734 . . no
C11 H13A 2.7921 . . no
C11 H14B 2.8738 . . no
C12 H24A 3.0977 . . no
C13 H11B 2.8971 . . no
C13 H13A 3.0071 . 3_555 no
C14 H11B 2.7853 . . no
C14 H17A 2.9932 . . no
C15 H24A 2.7015 . . no
C16 H14A 2.8717 . . no
C16 H12A 2.7725 . . no
C17 H14A 2.7322 . . no
C21 H15A 2.9596 . 16_555 no
C24 H15B 2.5722 . . no
C24 H12B 2.7755 . . no
C25 H12A 2.9949 . . no
H11A Cl1 2.8516 . 6_555 no
H11B C13 2.8971 . . no
H11B H14B 2.4571 . . no
H11B H13A 2.2599 . . no
H11B C14 2.7853 . . no
H12A C25 2.9949 . . no
H12A C16 2.7725 . . no
H12A H14B 2.2452 . . no
H12B C24 2.7755 . . no
H12B Cl1 2.9481 . . no
H12B H21A 2.4975 . 9_554 no
H12B H15B 2.4322 . . no
H12B H24A 2.3468 . . no
H13A O11 2.6880 . . no
H13A C13 3.0071 . 2_555 no
H13A C11 2.7921 . . no
H13A H11B 2.2599 . . no
H13A H13B 2.4140 . 2_555 no
H13B H13A 2.4140 . 3_555 no
H14A H15A 2.2841 . . no
H14A H17A 2.2118 . . no
H14A C17 2.7322 . . no
H14A C16 2.8717 . . no
H14A Cl1 2.8039 . 5_555 no
H14B H11B 2.4571 . . no
H14B C11 2.8738 . . no
H14B H12A 2.2452 . . no
H15A H17A 2.4239 . . no
H15A Cl1 2.9287 . 5_555 no
H15A H14A 2.2841 . . no
H15A C21 2.9596 . 16_555 no
H15B C24 2.5722 . . no
H15B Cl1 2.6496 . . no
H15B H24A 2.0433 . . no
H15B H12B 2.4322 . . no
H17A H14A 2.2118 . . no
H17A H15A 2.4239 . . no
H17A C14 2.9932 . . no
H18A O100 2.8962 . 14_555 no
H19A H21A 2.5746 . . no
H21A H19A 2.5746 . . no
H21A H12B 2.4975 . 14_555 no
H22A H24A 2.5635 . 14_555 no
H24A C15 2.7015 . . no
H24A C12 3.0977 . . no
H24A H22A 2.5635 . 9_554 no
H24A H12B 2.3468 . . no
H24A H15B 2.0433 . . no

loop_
_geom_hbond_atom_site_label_D
_geom_hbond_atom_site_label_H
_geom_hbond_atom_site_label_A
_geom_hbond_distance_DH
_geom_hbond_distance_HA
_geom_hbond_distance_DA
_geom_hbond_angle_DHA
_geom_hbond_site_symmetry_A
_geom_hbond_publ_flag
C14 H14A Cl1 0.9900 2.8000 3.4958 127.00 5_555 yes
C15 H15B Cl1 0.9900 2.6500 3.3518 128.00 . yes

loop_
_geom_torsion_atom_site_label_1
_geom_torsion_atom_site_label_2
_geom_torsion_atom_site_label_3
_geom_torsion_atom_site_label_4
_geom_torsion
_geom_torsion_site_symmetry_1
_geom_torsion_site_symmetry_2
_geom_torsion_site_symmetry_3
_geom_torsion_site_symmetry_4
_geom_torsion_publ_flag
Cl1 Fe1 O11 C11 -82.83 . . . . no
O13 Fe1 O11 C11 83.22 . . . . no
N1 Fe1 O11 C11 5.96 . . . . no
O13 Fe1 O11 C11 -178.96 6_555 . . . no
Cl1 Fe1 O11 Fe1 99.57 . . . 6_555 no
O13 Fe1 O11 Fe1 -94.38 . . . 6_555 no
N1 Fe1 O11 Fe1 -171.65 . . . 6_555 no
O13 Fe1 O11 Fe1 3.44 6_555 . . 6_555 no
O13 Fe1 O11 Fe1 92.92 2_555 6_555 . . no
Cl1 Fe1 O11 Fe1 -168.05 6_555 6_555 . . no
O13 Fe1 O11 Fe1 -3.36 6_555 6_555 . . no
N1 Fe1 O11 Fe1 -76.34 6_555 6_555 . . no
O13 Fe1 O11 C11 -84.25 2_555 6_555 . . no
Cl1 Fe1 O11 C11 14.77 6_555 6_555 . . no
O13 Fe1 O11 C11 179.46 6_555 6_555 . . no
N1 Fe1 O11 C11 106.48 6_555 6_555 . . no
Cl1 Fe1 O13 C13 91.28 . . . . no
O11 Fe1 O13 C13 -44.74 . . . . no
N1 Fe1 O13 C13 31.25 . . . . no
O11 Fe1 O13 C13 141.74 5_555 . . . no
O13 Fe1 O13 C13 -119.79 6_555 . . . no
Cl1 Fe1 O13 Fe1 -53.88 . . . 5_555 no
O11 Fe1 O13 Fe1 170.10 . . . 5_555 no
N1 Fe1 O13 Fe1 -113.92 . . . 5_555 no
O11 Fe1 O13 Fe1 -3.42 5_555 . . 5_555 no
O13 Fe1 O13 Fe1 95.05 6_555 . . 5_555 no
O11 Fe1 O13 Fe1 -164.78 3_555 5_555 . . no
Cl1 Fe1 O13 Fe1 101.24 5_555 5_555 . . no
O11 Fe1 O13 Fe1 3.34 5_555 5_555 . . no
O13 Fe1 O13 Fe1 -89.04 5_555 5_555 . . no
N1 Fe1 O13 Fe1 -6.71 5_555 5_555 . . no
O11 Fe1 O13 C13 57.03 3_555 5_555 . . no
Cl1 Fe1 O13 C13 -36.95 5_555 5_555 . . no
O11 Fe1 O13 C13 -134.85 5_555 5_555 . . no
O13 Fe1 O13 C13 132.77 5_555 5_555 . . no
N1 Fe1 O13 C13 -144.90 5_555 5_555 . . no
Cl1 Fe1 N1 C12 70.20 . . . . no
O11 Fe1 N1 C12 -29.62 . . . . no
O13 Fe1 N1 C12 -127.04 . . . . no
O11 Fe1 N1 C12 162.94 5_555 . . . no
O13 Fe1 N1 C12 -39.55 6_555 . . . no
Cl1 Fe1 N1 C14 -171.60 . . . . no
O11 Fe1 N1 C14 88.59 . . . . no
O13 Fe1 N1 C14 -8.84 . . . . no
O11 Fe1 N1 C14 -78.86 5_555 . . . no
O13 Fe1 N1 C14 78.65 6_555 . . . no
Cl1 Fe1 N1 C15 -49.60 . . . . no
O11 Fe1 N1 C15 -149.41 . . . . no
O13 Fe1 N1 C15 113.16 . . . . no
O11 Fe1 N1 C15 43.14 5_555 . . . no
O13 Fe1 N1 C15 -159.35 6_555 . . . no
Fe1 O11 C11 C12 18.49 . . . . no
Fe1 O11 C11 C12 -164.68 6_555 . . . no
Fe1 O13 C13 C14 -47.49 . . . . no
Fe1 O13 C13 C14 87.85 5_555 . . . no
C15 N1 C12 C11 167.27 . . . . no
Fe1 N1 C12 C11 48.72 . . . . no
C14 N1 C15 C16 -67.46 . . . . no
C14 N1 C12 C11 -67.18 . . . . no
C15 N1 C14 C13 -133.01 . . . . no
Fe1 N1 C15 C16 172.31 . . . . no
C12 N1 C15 C16 58.23 . . . . no
Fe1 N1 C14 C13 -11.58 . . . . no
C12 N1 C14 C13 100.98 . . . . no
O11 C11 C12 N1 -46.17 . . . . no
O13 C13 C14 N1 37.41 . . . . no
N1 C15 C16 C17 88.64 . . . . no
N1 C15 C16 C25 -95.94 . . . . no
C25 C16 C17 C18 3.70 . . . . no
C15 C16 C17 C18 179.18 . . . . no
C17 C16 C25 C20 -0.86 . . . . no
C17 C16 C25 C24 171.81 . . . . no
C15 C16 C25 C24 -3.61 . . . . no
C15 C16 C25 C20 -176.28 . . . . no
C16 C17 C18 C19 -1.88 . . . . no
C17 C18 C19 C20 -2.71 . . . . no
C18 C19 C20 C21 -176.09 . . . . no
C18 C19 C20 C25 5.56 . . . . no
C19 C20 C25 C24 -176.57 . . . . no
C19 C20 C25 C16 -3.69 . . . . no
C19 C20 C21 C22 -176.11 . . . . no
C21 C20 C25 C16 177.89 . . . . no
C21 C20 C25 C24 5.01 . . . . no
C25 C20 C21 C22 2.30 . . . . no
C20 C21 C22 C23 -4.41 . . . . no
C21 C22 C23 C24 -1.02 . . . . no
C22 C23 C24 C25 7.94 . . . . no
C23 C24 C25 C20 -9.26 . . . . no
C23 C24 C25 C16 178.22 . . . . no
